data_2204820
loop_
_publ_author_name
'S. Selvanayagam'
'D. Velmurugan'
'K. Ravikumar'
'J. Jayashankaran'
'R. Rathna Durga'
'R. Raghunathan'

_publ_section_title
1'-Methyl-2''-phenylcyclohexane-1-spiro-4'-[acenaphthene-1-spiro-2'-pyrrolidine-3'-spiro-4''(5''<i>H</i>)-[1,3]oxazole]-2,5''-dione
_journal_issue 12
_journal_name_full 'Acta Crystallographica Section E'
_journal_page_first o2216
_journal_page_last o2218
_journal_paper_doi 10.1107/S1600536804027503
_journal_volume 60
_journal_year 2004
_chemical_formula_iupac 'C29 H26 N2 O3'
_chemical_formula_moiety 'C29 H26 N2 O3'
_chemical_formula_sum 'C29 H26 N2 O3'
_chemical_formula_weight 450.52
_chemical_name_systematic
;
1'-Methyl-2''-phenylcyclohexane-1-spiro-4'-[acenapthene-1-spiro-2'-
pyrrolidine-3'-spiro-4''-[1,3]oxazole]-2,5''-dione
;
_space_group_IT_number 2
_symmetry_cell_setting triclinic
_symmetry_space_group_name_Hall '-P 1'
_symmetry_space_group_name_H-M 'P -1'
_atom_sites_solution_hydrogens geom
_atom_sites_solution_primary direct
_atom_sites_solution_secondary difmap
_audit_creation_method SHELXL-97
_cell_angle_alpha 114.0490(10)
_cell_angle_beta 103.9460(10)
_cell_angle_gamma 92.633(2)
_cell_formula_units_Z 2
_cell_length_a 9.8626(8)
_cell_length_b 10.4697(9)
_cell_length_c 12.5629(11)
_cell_measurement_reflns_used 2364
_cell_measurement_temperature 293(2)
_cell_measurement_theta_max 22.86
_cell_measurement_theta_min 2.46
_cell_volume 1134.39(17)
_computing_cell_refinement 'SAINT (Bruker, 2001)'
_computing_data_collection 'SMART (Bruker, 2001)'
_computing_data_reduction SAINT
_computing_molecular_graphics 'ORTEP-3 (Farrugia, 1997) and PLATON (Spek, 2003)'
_computing_publication_material 'SHELXL97 and PARST (Nardelli, 1995)'
_computing_structure_refinement 'SHELXL97 (Sheldrick, 1997)'
_computing_structure_solution 'SHELXS97 (Sheldrick, 1997)'
_diffrn_ambient_temperature 293(2)
_diffrn_measured_fraction_theta_full 0.831
_diffrn_measured_fraction_theta_max 0.831
_diffrn_measurement_device_type 'Bruker SMART APEX CCD area-detector'
_diffrn_measurement_method \w
_diffrn_radiation_monochromator graphite
_diffrn_radiation_source 'fine-focus sealed tube'
_diffrn_radiation_type MoK\a
_diffrn_radiation_wavelength 0.71073
_diffrn_reflns_av_R_equivalents 0.0131
_diffrn_reflns_av_sigmaI/netI 0.0245
_diffrn_reflns_limit_h_max 12
_diffrn_reflns_limit_h_min -11
_diffrn_reflns_limit_k_max 13
_diffrn_reflns_limit_k_min -11
_diffrn_reflns_limit_l_max 16
_diffrn_reflns_limit_l_min -16
_diffrn_reflns_number 6911
_diffrn_reflns_theta_full 28.00
_diffrn_reflns_theta_max 28.00
_diffrn_reflns_theta_min 1.85
_diffrn_standards_decay_% 0
_diffrn_standards_number 0
_exptl_absorpt_coefficient_mu 0.086
_exptl_absorpt_correction_type none
_exptl_crystal_colour Colourless
_exptl_crystal_density_diffrn 1.319
_exptl_crystal_density_meas ?
_exptl_crystal_density_method 'not measured'
_exptl_crystal_description Block
_exptl_crystal_F_000 476
_exptl_crystal_size_max 0.24
_exptl_crystal_size_mid 0.22
_exptl_crystal_size_min 0.20
_refine_diff_density_max 0.228
_refine_diff_density_min -0.215
_refine_ls_extinction_method none
_refine_ls_goodness_of_fit_ref 1.002
_refine_ls_hydrogen_treatment constr
_refine_ls_matrix_type full
_refine_ls_number_parameters 307
_refine_ls_number_reflns 4539
_refine_ls_number_restraints 0
_refine_ls_restrained_S_all 1.002
_refine_ls_R_factor_all 0.0498
_refine_ls_R_factor_gt 0.0437
_refine_ls_shift/su_max 0.000
_refine_ls_shift/su_mean 0.000
_refine_ls_structure_factor_coef Fsqd
_refine_ls_weighting_details 'calc w = 1/[\s^2^(Fo^2^)+(0.0865P)^2^+0.1476P] where P = (Fo^2^+2Fc^2^)/3'
_refine_ls_weighting_scheme calc
_refine_ls_wR_factor_gt 0.1267
_refine_ls_wR_factor_ref 0.1339
_reflns_number_gt 3881
_reflns_number_total 4539
_reflns_threshold_expression I>2\s(I)
_cod_data_source_file wn6300.cif
_cod_data_source_block I
_cod_depositor_comments
;
The following automatic conversions were performed:

'_exptl_crystal_density_meas' value 'none' was changed to '?' - the
value is perceived as not measured.

Automatic conversion script
Id: cif_fix_values 3008 2015-01-20 13:52:24Z robertas 
;
_cod_database_code 2204820
_cod_database_fobs_code 2204820

loop_
_symmetry_equiv_pos_as_xyz
'x, y, z'
'-x, -y, -z'

loop_
_atom_site_label
_atom_site_fract_x
_atom_site_fract_y
_atom_site_fract_z
_atom_site_U_iso_or_equiv
_atom_site_adp_type
_atom_site_calc_flag
_atom_site_refinement_flags
_atom_site_occupancy
_atom_site_type_symbol
N1 0.73320(13) 0.51951(11) 0.12531(10) 0.0414(3) Uani d . 1 N
C2 0.71827(14) 0.47724(13) 0.21897(11) 0.0360(3) Uani d . 1 C
C3 0.72420(14) 0.31392(13) 0.15863(11) 0.0354(3) Uani d . 1 C
C4 0.81518(15) 0.29656(13) 0.06586(11) 0.0382(3) Uani d . 1 C
C5 0.84037(17) 0.44756(14) 0.07451(12) 0.0448(3) Uani d . 1 C
H5A 0.9344 0.4963 0.1268 0.054 Uiso calc R 1 H
H5B 0.8310 0.4440 -0.0054 0.054 Uiso calc R 1 H
C6 0.75429(19) 0.67178(15) 0.16231(14) 0.0541(4) Uani d . 1 C
H6A 0.6793 0.7114 0.1948 0.081 Uiso calc R 1 H
H6B 0.7540 0.6897 0.0932 0.081 Uiso calc R 1 H
H6C 0.8435 0.7146 0.2234 0.081 Uiso calc R 1 H
C7 0.84145(14) 0.54700(13) 0.34298(11) 0.0371(3) Uani d . 1 C
C8 0.77477(15) 0.59860(13) 0.44312(11) 0.0375(3) Uani d . 1 C
C9 0.82978(17) 0.66077(14) 0.56753(12) 0.0445(3) Uani d . 1 C
H9 0.9260 0.6702 0.6040 0.053 Uiso calc R 1 H
C10 0.73530(19) 0.70953(16) 0.63764(13) 0.0518(4) Uani d . 1 C
H10 0.7704 0.7501 0.7219 0.062 Uiso calc R 1 H
C11 0.5938(2) 0.69967(16) 0.58670(14) 0.0519(4) Uani d . 1 C
H11 0.5358 0.7349 0.6368 0.062 Uiso calc R 1 H
C12 0.53417(16) 0.63657(14) 0.45867(13) 0.0431(3) Uani d . 1 C
C13 0.62880(15) 0.58416(13) 0.39012(11) 0.0373(3) Uani d . 1 C
C14 0.39243(18) 0.62220(17) 0.39247(15) 0.0525(4) Uani d . 1 C
H14 0.3245 0.6526 0.4333 0.063 Uiso calc R 1 H
C15 0.35471(17) 0.56358(17) 0.26829(16) 0.0547(4) Uani d . 1 C
H15 0.2610 0.5570 0.2265 0.066 Uiso calc R 1 H
C16 0.45207(16) 0.51246(16) 0.20071(14) 0.0489(3) Uani d . 1 C
H16 0.4234 0.4747 0.1163 0.059 Uiso calc R 1 H
C17 0.58900(15) 0.51969(14) 0.26193(12) 0.0387(3) Uani d . 1 C
O18 0.96589(11) 0.56302(11) 0.35072(9) 0.0501(3) Uani d . 1 O
N19 0.78571(12) 0.26748(11) 0.25228(9) 0.0362(3) Uani d . 1 N
C20 0.69329(14) 0.17571(13) 0.24721(11) 0.0365(3) Uani d . 1 C
O21 0.56460(10) 0.14201(10) 0.15923(9) 0.0453(3) Uani d . 1 O
C22 0.57512(15) 0.22673(14) 0.09962(11) 0.0402(3) Uani d . 1 C
O23 0.47807(11) 0.22209(11) 0.02056(9) 0.0536(3) Uani d . 1 O
C24 0.70513(15) 0.10278(13) 0.32625(12) 0.0388(3) Uani d . 1 C
C25 0.59548(18) 0.00177(15) 0.30784(14) 0.0506(4) Uani d . 1 C
H25 0.5147 -0.0233 0.2427 0.061 Uiso calc R 1 H
C26 0.6056(2) -0.06178(17) 0.38560(16) 0.0600(4) Uani d . 1 C
H26 0.5313 -0.1291 0.3731 0.072 Uiso calc R 1 H
C27 0.7248(2) -0.02608(17) 0.48141(15) 0.0600(5) Uani d . 1 C
H27 0.7319 -0.0702 0.5331 0.072 Uiso calc R 1 H
C28 0.8336(2) 0.0749(2) 0.50090(16) 0.0636(5) Uani d . 1 C
H28 0.9139 0.0999 0.5664 0.076 Uiso calc R 1 H
C29 0.82407(17) 0.13964(18) 0.42345(14) 0.0539(4) Uani d . 1 C
H29 0.8979 0.2080 0.4370 0.065 Uiso calc R 1 H
C30 0.95371(17) 0.24881(17) 0.10533(13) 0.0496(4) Uani d . 1 C
H30A 0.9338 0.1622 0.1135 0.059 Uiso calc R 1 H
H30B 1.0089 0.3207 0.1843 0.059 Uiso calc R 1 H
C31 1.0407(2) 0.2226(2) 0.01485(16) 0.0609(4) Uani d . 1 C
H31A 1.0682 0.3111 0.0121 0.073 Uiso calc R 1 H
H31B 1.1263 0.1890 0.0421 0.073 Uiso calc R 1 H
C32 0.9574(2) 0.11469(19) -0.11122(17) 0.0684(5) Uani d . 1 C
H32A 1.0137 0.1027 -0.1672 0.082 Uiso calc R 1 H
H32B 0.9363 0.0239 -0.1100 0.082 Uiso calc R 1 H
C33 0.8221(2) 0.16203(19) -0.15383(14) 0.0628(5) Uani d . 1 C
H33A 0.7677 0.0891 -0.2327 0.075 Uiso calc R 1 H
H33B 0.8439 0.2473 -0.1634 0.075 Uiso calc R 1 H
C34 0.73293(18) 0.19168(16) -0.06490(12) 0.0518(4) Uani d . 1 C
H34A 0.6992 0.1031 -0.0650 0.062 Uiso calc R 1 H
H34B 0.6509 0.2298 -0.0925 0.062 Uiso calc R 1 H

loop_
_atom_site_aniso_label
_atom_site_aniso_U_11
_atom_site_aniso_U_22
_atom_site_aniso_U_33
_atom_site_aniso_U_12
_atom_site_aniso_U_13
_atom_site_aniso_U_23
N1 0.0546(7) 0.0386(6) 0.0359(5) 0.0114(5) 0.0129(5) 0.0204(5)
C2 0.0388(7) 0.0361(6) 0.0334(6) 0.0064(5) 0.0069(5) 0.0171(5)
C3 0.0372(7) 0.0373(6) 0.0315(6) 0.0067(5) 0.0047(5) 0.0172(5)
C4 0.0463(8) 0.0386(6) 0.0329(6) 0.0101(6) 0.0113(5) 0.0183(5)
C5 0.0590(9) 0.0416(7) 0.0415(7) 0.0108(6) 0.0192(6) 0.0222(6)
C6 0.0782(12) 0.0413(7) 0.0526(8) 0.0152(7) 0.0246(8) 0.0260(7)
C7 0.0402(7) 0.0358(6) 0.0353(6) 0.0058(5) 0.0082(5) 0.0166(5)
C8 0.0439(8) 0.0351(6) 0.0349(6) 0.0050(5) 0.0095(5) 0.0176(5)
C9 0.0520(8) 0.0445(7) 0.0371(6) 0.0048(6) 0.0086(6) 0.0202(6)
C10 0.0705(11) 0.0522(8) 0.0351(7) 0.0107(7) 0.0168(7) 0.0201(6)
C11 0.0695(11) 0.0506(8) 0.0498(8) 0.0190(7) 0.0308(8) 0.0266(7)
C12 0.0502(8) 0.0399(7) 0.0508(8) 0.0127(6) 0.0207(6) 0.0266(6)
C13 0.0437(7) 0.0338(6) 0.0392(6) 0.0072(5) 0.0119(5) 0.0203(5)
C14 0.0501(9) 0.0528(8) 0.0692(10) 0.0194(7) 0.0276(8) 0.0335(8)
C15 0.0409(8) 0.0574(9) 0.0700(10) 0.0158(7) 0.0119(7) 0.0329(8)
C16 0.0454(8) 0.0507(8) 0.0473(8) 0.0119(7) 0.0048(6) 0.0222(6)
C17 0.0413(7) 0.0370(6) 0.0394(6) 0.0087(5) 0.0091(5) 0.0191(5)
O18 0.0376(5) 0.0595(6) 0.0461(5) 0.0027(5) 0.0093(4) 0.0177(5)
N19 0.0387(6) 0.0391(5) 0.0347(5) 0.0072(5) 0.0083(4) 0.0207(4)
C20 0.0370(7) 0.0363(6) 0.0356(6) 0.0075(5) 0.0093(5) 0.0154(5)
O21 0.0410(5) 0.0468(5) 0.0458(5) -0.0010(4) 0.0040(4) 0.0231(4)
C22 0.0419(7) 0.0376(6) 0.0369(6) 0.0067(6) 0.0060(5) 0.0149(5)
O23 0.0465(6) 0.0559(6) 0.0475(6) 0.0054(5) -0.0047(4) 0.0220(5)
C24 0.0448(8) 0.0370(6) 0.0399(6) 0.0088(5) 0.0157(5) 0.0193(5)
C25 0.0573(9) 0.0411(7) 0.0508(8) -0.0017(6) 0.0109(7) 0.0210(6)
C26 0.0782(12) 0.0448(8) 0.0635(10) -0.0010(8) 0.0256(9) 0.0281(7)
C27 0.0900(14) 0.0521(9) 0.0549(9) 0.0153(8) 0.0296(9) 0.0343(7)
C28 0.0676(11) 0.0765(11) 0.0569(9) 0.0108(9) 0.0100(8) 0.0430(9)
C29 0.0490(9) 0.0654(9) 0.0558(8) 0.0007(7) 0.0099(7) 0.0381(8)
C30 0.0522(9) 0.0631(9) 0.0499(8) 0.0221(7) 0.0214(7) 0.0352(7)
C31 0.0650(11) 0.0773(11) 0.0649(10) 0.0312(9) 0.0345(9) 0.0433(9)
C32 0.1002(16) 0.0564(10) 0.0683(11) 0.0310(10) 0.0506(11) 0.0293(8)
C33 0.0884(13) 0.0578(9) 0.0384(7) 0.0144(9) 0.0230(8) 0.0140(7)
C34 0.0648(10) 0.0475(8) 0.0360(7) 0.0091(7) 0.0112(7) 0.0131(6)

loop_
_atom_type_symbol
_atom_type_description
_atom_type_scat_dispersion_real
_atom_type_scat_dispersion_imag
_atom_type_scat_source
C C 0.0033 0.0016 'International Tables Vol C Tables 4.2.6.8 and 6.1.1.4'
H H 0.0000 0.0000 'International Tables Vol C Tables 4.2.6.8 and 6.1.1.4'
N N 0.0061 0.0033 'International Tables Vol C Tables 4.2.6.8 and 6.1.1.4'
O O 0.0106 0.0060 'International Tables Vol C Tables 4.2.6.8 and 6.1.1.4'

loop_
_geom_angle_atom_site_label_1
_geom_angle_atom_site_label_2
_geom_angle_atom_site_label_3
_geom_angle
_geom_angle_publ_flag
C5 N1 C2 107.50(10) y
C5 N1 C6 114.60(10) y
C2 N1 C6 115.10(10) y
N1 C2 C17 113.23(11) ?
N1 C2 C3 102.29(9) ?
C17 C2 C3 116.68(10) ?
N1 C2 C7 115.83(10) ?
C17 C2 C7 101.69(10) ?
C3 C2 C7 107.59(10) ?
N19 C3 C22 103.22(10) ?
N19 C3 C2 110.03(9) ?
C22 C3 C2 111.09(11) ?
N19 C3 C4 113.81(11) ?
C22 C3 C4 114.31(10) ?
C2 C3 C4 104.53(9) ?
C30 C4 C34 110.00(12) ?
C30 C4 C5 111.37(12) ?
C34 C4 C5 110.14(11) ?
C30 C4 C3 110.49(10) ?
C34 C4 C3 111.75(11) ?
C5 C4 C3 102.94(10) ?
N1 C5 C4 105.85(11) ?
N1 C5 H5A 110.6 ?
C4 C5 H5A 110.6 ?
N1 C5 H5B 110.6 ?
C4 C5 H5B 110.6 ?
H5A C5 H5B 108.7 ?
N1 C6 H6A 109.5 ?
N1 C6 H6B 109.5 ?
H6A C6 H6B 109.5 ?
N1 C6 H6C 109.5 ?
H6A C6 H6C 109.5 ?
H6B C6 H6C 109.5 ?
O18 C7 C8 127.45(12) ?
O18 C7 C2 124.73(11) ?
C8 C7 C2 107.60(11) ?
C9 C8 C13 120.17(12) ?
C9 C8 C7 132.49(13) ?
C13 C8 C7 107.18(11) ?
C8 C9 C10 117.59(14) ?
C8 C9 H9 121.2 ?
C10 C9 H9 121.2 ?
C11 C10 C9 122.55(13) ?
C11 C10 H10 118.7 ?
C9 C10 H10 118.7 ?
C10 C11 C12 121.11(14) ?
C10 C11 H11 119.4 ?
C12 C11 H11 119.4 ?
C13 C12 C14 116.35(13) ?
C13 C12 C11 115.64(14) ?
C14 C12 C11 128.00(14) ?
C12 C13 C8 122.85(12) ?
C12 C13 C17 123.62(13) ?
C8 C13 C17 113.43(12) ?
C15 C14 C12 120.03(14) ?
C15 C14 H14 120.0 ?
C12 C14 H14 120.0 ?
C14 C15 C16 122.77(15) ?
C14 C15 H15 118.6 ?
C16 C15 H15 118.6 ?
C17 C16 C15 118.65(14) ?
C17 C16 H16 120.7 ?
C15 C16 H16 120.7 ?
C16 C17 C13 118.50(13) ?
C16 C17 C2 132.20(12) ?
C13 C17 C2 109.21(11) ?
C20 N19 C3 107.67(10) ?
N19 C20 O21 116.83(11) ?
N19 C20 C24 127.35(12) ?
O21 C20 C24 115.80(11) ?
C20 O21 C22 105.88(10) ?
O23 C22 O21 120.58(12) ?
O23 C22 C3 133.02(13) ?
O21 C22 C3 106.39(11) ?
C29 C24 C25 119.40(13) ?
C29 C24 C20 119.72(12) ?
C25 C24 C20 120.81(13) ?
C26 C25 C24 120.25(15) ?
C26 C25 H25 119.9 ?
C24 C25 H25 119.9 ?
C27 C26 C25 120.20(14) ?
C27 C26 H26 119.9 ?
C25 C26 H26 119.9 ?
C28 C27 C26 119.91(14) ?
C28 C27 H27 120.0 ?
C26 C27 H27 120.0 ?
C27 C28 C29 120.25(17) ?
C27 C28 H28 119.9 ?
C29 C28 H28 119.9 ?
C24 C29 C28 119.99(14) ?
C24 C29 H29 120.0 ?
C28 C29 H29 120.0 ?
C4 C30 C31 112.23(12) ?
C4 C30 H30A 109.2 ?
C31 C30 H30A 109.2 ?
C4 C30 H30B 109.2 ?
C31 C30 H30B 109.2 ?
H30A C30 H30B 107.9 ?
C32 C31 C30 111.32(15) ?
C32 C31 H31A 109.4 ?
C30 C31 H31A 109.4 ?
C32 C31 H31B 109.4 ?
C30 C31 H31B 109.4 ?
H31A C31 H31B 108.0 ?
C33 C32 C31 110.42(14) ?
C33 C32 H32A 109.6 ?
C31 C32 H32A 109.6 ?
C33 C32 H32B 109.6 ?
C31 C32 H32B 109.6 ?
H32A C32 H32B 108.1 ?
C32 C33 C34 111.97(14) ?
C32 C33 H33A 109.2 ?
C34 C33 H33A 109.2 ?
C32 C33 H33B 109.2 ?
C34 C33 H33B 109.2 ?
H33A C33 H33B 107.9 ?
C33 C34 C4 112.98(14) ?
C33 C34 H34A 109.0 ?
C4 C34 H34A 109.0 ?
C33 C34 H34B 109.0 ?
C4 C34 H34B 109.0 ?
H34A C34 H34B 107.8 ?

loop_
_geom_bond_atom_site_label_1
_geom_bond_atom_site_label_2
_geom_bond_distance
_geom_bond_publ_flag
N1 C5 1.449(2) y
N1 C2 1.451(2) y
N1 C6 1.456(2) y
C2 C17 1.517(2) y
C2 C3 1.574(2) y
C2 C7 1.586(2) y
C3 N19 1.462(2) y
C3 C22 1.531(2) y
C3 C4 1.595(2) y
C4 C30 1.517(2) y
C4 C34 1.539(2) y
C4 C5 1.544(2) y
C5 H5A 0.9700 ?
C5 H5B 0.9700 ?
C6 H6A 0.9600 ?
C6 H6B 0.9600 ?
C6 H6C 0.9600 ?
C7 O18 1.206(2) y
C7 C8 1.478(2) ?
C8 C9 1.375(2) ?
C8 C13 1.405(2) ?
C9 C10 1.406(2) ?
C9 H9 0.9300 ?
C10 C11 1.367(2) ?
C10 H10 0.9300 ?
C11 C12 1.418(2) ?
C11 H11 0.9300 ?
C12 C13 1.401(2) ?
C12 C14 1.410(2) ?
C13 C17 1.410(2) ?
C14 C15 1.367(2) ?
C14 H14 0.9300 ?
C15 C16 1.414(2) ?
C15 H15 0.9300 ?
C16 C17 1.365(2) ?
C16 H16 0.9300 ?
N19 C20 1.265(2) y
C20 O21 1.386(2) y
C20 C24 1.467(2) ?
O21 C22 1.389(2) y
C22 O23 1.185(2) y
C24 C29 1.378(2) ?
C24 C25 1.384(2) ?
C25 C26 1.377(2) ?
C25 H25 0.9300 ?
C26 C27 1.372(3) ?
C26 H26 0.9300 ?
C27 C28 1.374(3) ?
C27 H27 0.9300 ?
C28 C29 1.383(2) ?
C28 H28 0.9300 ?
C29 H29 0.9300 ?
C30 C31 1.530(2) ?
C30 H30A 0.9700 ?
C30 H30B 0.9700 ?
C31 C32 1.513(3) ?
C31 H31A 0.9700 ?
C31 H31B 0.9700 ?
C32 C33 1.499(3) ?
C32 H32A 0.9700 ?
C32 H32B 0.9700 ?
C33 C34 1.528(2) ?
C33 H33A 0.9700 ?
C33 H33B 0.9700 ?
C34 H34A 0.9700 ?
C34 H34B 0.9700 ?

loop_
_geom_hbond_atom_site_label_D
_geom_hbond_atom_site_label_H
_geom_hbond_atom_site_label_A
_geom_hbond_distance_DH
_geom_hbond_distance_HA
_geom_hbond_distance_DA
_geom_hbond_angle_DHA
C5 H5A O18 0.97 2.54 3.067(2) 114
C16 H16 O23 0.93 2.57 3.029(2) 111
C25 H25 O21 0.93 2.45 2.781(2) 101
C34 H34B O23 0.97 2.49 2.944(2) 109

loop_
_geom_torsion_atom_site_label_1
_geom_torsion_atom_site_label_2
_geom_torsion_atom_site_label_3
_geom_torsion_atom_site_label_4
_geom_torsion
_geom_torsion_publ_flag
C5 N1 C2 C17 -167.95(10) ?
C6 N1 C2 C17 62.99(16) ?
C5 N1 C2 C3 -41.54(13) ?
C6 N1 C2 C3 -170.60(12) ?
C5 N1 C2 C7 75.13(13) ?
C6 N1 C2 C7 -53.92(17) ?
N1 C2 C3 N19 149.62(10) ?
C17 C2 C3 N19 -86.24(13) ?
C7 C2 C3 N19 27.16(13) ?
N1 C2 C3 C22 -96.71(12) ?
C17 C2 C3 C22 27.43(14) ?
C7 C2 C3 C22 140.83(10) ?
N1 C2 C3 C4 27.05(12) ?
C17 C2 C3 C4 151.19(11) ?
C7 C2 C3 C4 -95.41(11) ?
N19 C3 C4 C30 -5.74(15) ?
C22 C3 C4 C30 -124.00(13) ?
C2 C3 C4 C30 114.33(12) ?
N19 C3 C4 C34 117.09(12) ?
C22 C3 C4 C34 -1.17(16) ?
C2 C3 C4 C34 -122.84(12) ?
N19 C3 C4 C5 -124.75(11) ?
C22 C3 C4 C5 116.99(12) ?
C2 C3 C4 C5 -4.68(13) ?
C2 N1 C5 C4 39.64(14) ?
C6 N1 C5 C4 169.02(11) ?
C30 C4 C5 N1 -138.02(12) ?
C34 C4 C5 N1 99.66(13) ?
C3 C4 C5 N1 -19.62(14) ?
N1 C2 C7 O18 -42.36(18) ?
C17 C2 C7 O18 -165.56(13) ?
C3 C2 C7 O18 71.31(15) ?
N1 C2 C7 C8 132.59(11) ?
C17 C2 C7 C8 9.39(12) ?
C3 C2 C7 C8 -113.74(11) ?
O18 C7 C8 C9 -8.7(2) ?
C2 C7 C8 C9 176.54(13) ?
O18 C7 C8 C13 166.69(14) ?
C2 C7 C8 C13 -8.08(13) ?
C13 C8 C9 C10 -0.66(19) ?
C7 C8 C9 C10 174.24(13) ?
C8 C9 C10 C11 -1.3(2) ?
C9 C10 C11 C12 1.1(2) ?
C10 C11 C12 C13 1.0(2) ?
C10 C11 C12 C14 -177.93(14) ?
C14 C12 C13 C8 176.03(12) ?
C11 C12 C13 C8 -3.07(18) ?
C14 C12 C13 C17 -0.08(18) ?
C11 C12 C13 C17 -179.18(12) ?
C9 C8 C13 C12 2.96(19) ?
C7 C8 C13 C12 -173.11(11) ?
C9 C8 C13 C17 179.43(12) ?
C7 C8 C13 C17 3.36(14) ?
C13 C12 C14 C15 -1.9(2) ?
C11 C12 C14 C15 177.08(14) ?
C12 C14 C15 C16 1.4(2) ?
C14 C15 C16 C17 1.2(2) ?
C15 C16 C17 C13 -3.1(2) ?
C15 C16 C17 C2 -179.10(13) ?
C12 C13 C17 C16 2.60(19) ?
C8 C13 C17 C16 -173.84(12) ?
C12 C13 C17 C2 179.50(11) ?
C8 C13 C17 C2 3.06(14) ?
N1 C2 C17 C16 43.86(19) ?
C3 C2 C17 C16 -74.49(18) ?
C7 C2 C17 C16 168.81(14) ?
N1 C2 C17 C13 -132.46(11) ?
C3 C2 C17 C13 109.19(12) ?
C7 C2 C17 C13 -7.51(12) ?
C22 C3 N19 C20 0.06(13) ?
C2 C3 N19 C20 118.69(11) ?
C4 C3 N19 C20 -124.39(11) ?
C3 N19 C20 O21 0.57(15) ?
C3 N19 C20 C24 -177.71(12) ?
N19 C20 O21 C22 -0.99(15) ?
C24 C20 O21 C22 177.48(11) ?
C20 O21 C22 O23 -178.47(13) ?
C20 O21 C22 C3 0.92(13) ?
N19 C3 C22 O23 178.65(15) ?
C2 C3 C22 O23 60.77(19) ?
C4 C3 C22 O23 -57.2(2) ?
N19 C3 C22 O21 -0.63(13) ?
C2 C3 C22 O21 -118.51(11) ?
C4 C3 C22 O21 123.50(11) ?
N19 C20 C24 C29 4.5(2) y
O21 C20 C24 C29 -173.83(13) ?
N19 C20 C24 C25 -178.51(13) ?
O21 C20 C24 C25 3.19(18) ?
C29 C24 C25 C26 -0.3(2) ?
C20 C24 C25 C26 -177.37(14) ?
C24 C25 C26 C27 -0.4(3) ?
C25 C26 C27 C28 1.0(3) ?
C26 C27 C28 C29 -0.7(3) ?
C25 C24 C29 C28 0.6(2) ?
C20 C24 C29 C28 177.64(15) ?
C27 C28 C29 C24 -0.1(3) ?
C34 C4 C30 C31 52.89(17) ?
C5 C4 C30 C31 -69.51(16) ?
C3 C4 C30 C31 176.74(12) ?
C4 C30 C31 C32 -56.90(19) ?
C30 C31 C32 C33 57.19(19) ?
C31 C32 C33 C34 -55.66(19) ?
C32 C33 C34 C4 53.73(19) ?
C30 C4 C34 C33 -51.43(17) ?
C5 C4 C34 C33 71.69(17) ?
C3 C4 C34 C33 -174.54(12) ?
